data_2017104
loop_
_publ_author_name
'Sridhar, Balasubramanian'
'Ravikumar, Krishnan'
'Varghese, Babu'

_publ_section_title
;
 Supramolecular hydrogen-bonded networks in adeninediium hemioxalate
 chloride and adeninium semioxalate hemi(oxalic acid) monohydrate
;
_journal_coeditor_code LN3126
_journal_issue 5
_journal_name_full 'Acta Crystallographica Section C'
_journal_page_first o202
_journal_page_last o206
_journal_paper_doi 10.1107/S0108270109011780
_journal_volume 65
_journal_year 2009
_chemical_formula_iupac 'C5 H6 N5 + , C2 H O4 - , 0.5C2 H2 O4 , H2 O'
_chemical_formula_moiety 'C5 H6 N5 + , C2 H O4 - , 0.5C2 H2 O4 , H2 O'
_chemical_formula_sum 'C8 H10 N5 O7'
_chemical_formula_weight 288.21
_chemical_name_common
;
Adeninium oxalate hemioxalic acid hydrate
;
_chemical_name_systematic
;
adeninium oxalate hemi(oxalic acid) monohydrate
;
_space_group_IT_number 14
_symmetry_cell_setting monoclinic
_symmetry_space_group_name_Hall '-P 2ybc'
_symmetry_space_group_name_H-M 'P 1 21/c 1'
_atom_sites_solution_hydrogens geom
_atom_sites_solution_primary direct
_atom_sites_solution_secondary difmap
_audit_creation_method SHELXL97
_cell_angle_alpha 90.00
_cell_angle_beta 98.696(2)
_cell_angle_gamma 90.00
_cell_formula_units_Z 4
_cell_length_a 3.6222(3)
_cell_length_b 28.131(3)
_cell_length_c 11.1101(10)
_cell_measurement_reflns_used 6401
_cell_measurement_temperature 294(2)
_cell_measurement_theta_max 27.88
_cell_measurement_theta_min 2.35
_cell_volume 1119.06(18)
_computing_cell_refinement 'SAINT (Bruker, 2001)'
_computing_data_collection 'SMART (Bruker, 2001)'
_computing_data_reduction 'SAINT (Bruker, 2001)'
_computing_molecular_graphics 'DIAMOND (Brandenburg & Putz, 2005)'
_computing_publication_material 'SHELXL97 (Sheldrick, 2008)'
_computing_structure_refinement 'SHELXL97 (Sheldrick, 2008)'
_computing_structure_solution 'SHELXS97 (Sheldrick, 2008)'
_diffrn_ambient_temperature 294(2)
_diffrn_measured_fraction_theta_full 1.000
_diffrn_measured_fraction_theta_max 1.000
_diffrn_measurement_device 'Bruker SMART APEX CCD area-detector'
_diffrn_measurement_device_type 'Bruker SMART APEX CCD area-detector'
_diffrn_measurement_method \w
_diffrn_radiation_monochromator graphite
_diffrn_radiation_source 'fine-focus sealed tube'
_diffrn_radiation_type MoK\a
_diffrn_radiation_wavelength 0.71073
_diffrn_reflns_av_R_equivalents 0.0199
_diffrn_reflns_av_sigmaI/netI 0.0140
_diffrn_reflns_limit_h_max 4
_diffrn_reflns_limit_h_min -4
_diffrn_reflns_limit_k_max 33
_diffrn_reflns_limit_k_min -33
_diffrn_reflns_limit_l_max 13
_diffrn_reflns_limit_l_min -13
_diffrn_reflns_number 10683
_diffrn_reflns_theta_full 25.00
_diffrn_reflns_theta_max 25.00
_diffrn_reflns_theta_min 1.45
_diffrn_standards_number 0
_exptl_absorpt_coefficient_mu 0.151
_exptl_absorpt_correction_type none
_exptl_crystal_colour colourless
_exptl_crystal_density_diffrn 1.711
_exptl_crystal_density_method 'not measured'
_exptl_crystal_description block
_exptl_crystal_F_000 596
_exptl_crystal_size_max 0.19
_exptl_crystal_size_mid 0.16
_exptl_crystal_size_min 0.09
_refine_diff_density_max 0.336
_refine_diff_density_min -0.233
_refine_ls_extinction_method none
_refine_ls_goodness_of_fit_ref 1.142
_refine_ls_hydrogen_treatment mixed
_refine_ls_matrix_type full
_refine_ls_number_parameters 215
_refine_ls_number_reflns 1982
_refine_ls_number_restraints 6
_refine_ls_restrained_S_all 1.142
_refine_ls_R_factor_all 0.0391
_refine_ls_R_factor_gt 0.0374
_refine_ls_shift/su_max 0.001
_refine_ls_shift/su_mean 0.000
_refine_ls_structure_factor_coef Fsqd
_refine_ls_weighting_details 'calc w = 1/[\s^2^(Fo^2^)+(0.0490P)^2^+0.5164P] where P=(Fo^2^+2Fc^2^)/3'
_refine_ls_weighting_scheme calc
_refine_ls_wR_factor_gt 0.1015
_refine_ls_wR_factor_ref 0.1028
_reflns_number_gt 1891
_reflns_number_total 1982
_reflns_threshold_expression I>2\s(I)
_cod_data_source_file ln3126.cif
_cod_data_source_block II
_cod_depositor_comments
;
 Marking attached hydrogen atoms.

 Antanas Vaitkus,
 2017-11-23
;
_cod_original_cell_volume 1119.05(17)
_cod_original_sg_symbol_H-M 'P 21/c'
_cod_database_code 2017104
_cod_database_fobs_code 2017104

loop_
_symmetry_equiv_pos_as_xyz
'x, y, z'
'-x, y+1/2, -z+1/2'
'-x, -y, -z'
'x, -y-1/2, z-1/2'

loop_
_atom_site_type_symbol
_atom_site_label
_atom_site_fract_x
_atom_site_fract_y
_atom_site_fract_z
_atom_site_U_iso_or_equiv
_atom_site_adp_type
_atom_site_calc_flag
_atom_site_refinement_flags
_atom_site_occupancy
_atom_site_disorder_assembly
_atom_site_disorder_group
_atom_site_attached_hydrogens
C C2 0.3057(5) 0.65002(6) 0.01285(16) 0.0312(4) Uani d . 1 . . 0
H H2 0.1722 0.6407 -0.0615 0.037 Uiso calc R 1 . . 0
C C4 0.5714(5) 0.70469(6) 0.13987(15) 0.0269(4) Uani d . 1 . . 0
C C5 0.7040(4) 0.67218(6) 0.22865(15) 0.0255(4) Uani d . 1 . . 0
C C6 0.6187(5) 0.62365(6) 0.20749(15) 0.0267(4) Uani d . 1 . . 0
C C8 0.8726(5) 0.74063(6) 0.29858(16) 0.0325(4) Uani d . 1 . . 0
H H8 0.9765 0.7649 0.3495 0.039 Uiso calc R 1 . . 0
N N1 0.4163(4) 0.61531(5) 0.09554(13) 0.0297(3) Uani d . 1 . . 0
H H1N 0.343(6) 0.5847(9) 0.080(2) 0.047(6) Uiso d . 1 . . 0
N N3 0.3710(4) 0.69523(5) 0.02899(13) 0.0318(4) Uani d . 1 . . 0
N N7 0.8963(4) 0.69541(5) 0.32865(13) 0.0298(3) Uani d . 1 . . 0
N N9 0.6815(4) 0.74809(5) 0.18611(14) 0.0324(4) Uani d . 1 . . 0
H H9N 0.630(7) 0.7751(10) 0.153(2) 0.063(8) Uiso d . 1 . . 0
N N10 0.7156(5) 0.58903(6) 0.28362(15) 0.0382(4) Uani d . 1 . . 0
H H10 0.839(7) 0.5947(9) 0.356(2) 0.053(7) Uiso d . 1 . . 0
H H11 0.658(7) 0.5582(9) 0.264(2) 0.055(7) Uiso d . 1 . . 0
C C11 1.2953(5) 0.63238(6) 0.57708(15) 0.0302(4) Uani d . 1 . . 0
C C12 1.5343(5) 0.62201(6) 0.70148(16) 0.0295(4) Uani d . 1 . . 0
O O1 1.7325(4) 0.65301(4) 0.75259(12) 0.0418(4) Uani d . 1 . . 0
O O2 1.4950(4) 0.57968(5) 0.73755(12) 0.0440(4) Uani d . 1 . . 0
O O3 1.3244(4) 0.67583(4) 0.53995(12) 0.0412(4) Uani d . 1 . . 0
H H3O 1.155(10) 0.6778(12) 0.461(3) 0.113(12) Uiso d . 1 . . 0
O O4 1.1022(4) 0.60221(5) 0.52236(12) 0.0457(4) Uani d . 1 . . 0
C C13 1.8746(5) 0.50930(6) 0.94231(15) 0.0275(4) Uani d . 1 . . 0
O O5 1.8981(4) 0.55387(4) 0.92541(11) 0.0359(3) Uani d . 1 . . 0
H H5O 1.704(9) 0.5678(12) 0.833(3) 0.110(11) Uiso d . 1 . . 0
O O6 1.6739(4) 0.48122(4) 0.87839(12) 0.0393(4) Uani d . 1 . . 0
O O7 0.697(4) 0.50019(15) 0.4161(8) 0.112(3) Uani d PU 0.622(19) A 1 2
O O7' 0.939(5) 0.4985(2) 0.3730(11) 0.089(4) Uani d PU 0.378(19) A 2 2

loop_
_atom_site_aniso_label
_atom_site_aniso_U_11
_atom_site_aniso_U_22
_atom_site_aniso_U_33
_atom_site_aniso_U_12
_atom_site_aniso_U_13
_atom_site_aniso_U_23
C2 0.0344(9) 0.0308(9) 0.0261(9) -0.0027(7) -0.0028(7) -0.0023(7)
C4 0.0286(8) 0.0235(8) 0.0273(8) 0.0001(7) 0.0001(7) 0.0003(7)
C5 0.0280(8) 0.0225(8) 0.0244(8) -0.0003(6) -0.0015(6) -0.0018(6)
C6 0.0285(8) 0.0239(8) 0.0264(8) -0.0004(6) 0.0000(7) -0.0012(7)
C8 0.0384(10) 0.0243(9) 0.0322(9) -0.0025(7) -0.0031(7) -0.0043(7)
N1 0.0356(8) 0.0228(8) 0.0281(7) -0.0035(6) -0.0033(6) -0.0032(6)
N3 0.0373(8) 0.0286(8) 0.0264(7) -0.0001(6) -0.0051(6) 0.0005(6)
N7 0.0355(8) 0.0245(7) 0.0267(7) -0.0025(6) -0.0044(6) -0.0023(6)
N9 0.0410(9) 0.0201(7) 0.0330(8) 0.0004(6) -0.0044(6) 0.0016(6)
N10 0.0541(10) 0.0216(8) 0.0336(9) -0.0036(7) -0.0109(7) 0.0024(7)
C11 0.0349(9) 0.0266(9) 0.0273(9) 0.0001(7) -0.0012(7) 0.0012(7)
C12 0.0333(9) 0.0256(9) 0.0277(8) -0.0004(7) -0.0015(7) 0.0013(7)
O1 0.0520(8) 0.0299(7) 0.0371(7) -0.0058(6) -0.0143(6) -0.0005(6)
O2 0.0548(9) 0.0301(7) 0.0395(8) -0.0086(6) -0.0169(6) 0.0121(6)
O3 0.0566(9) 0.0278(7) 0.0329(7) -0.0072(6) -0.0137(6) 0.0085(5)
O4 0.0630(9) 0.0310(7) 0.0353(7) -0.0088(6) -0.0185(7) 0.0033(6)
C13 0.0334(9) 0.0207(8) 0.0264(8) -0.0025(7) -0.0020(7) 0.0005(7)
O5 0.0479(8) 0.0213(6) 0.0328(7) -0.0049(5) -0.0121(6) 0.0050(5)
O6 0.0510(8) 0.0247(6) 0.0352(7) -0.0070(6) -0.0162(6) 0.0007(5)
O7 0.188(8) 0.0395(19) 0.096(4) -0.020(3) -0.016(5) 0.001(2)
O7' 0.153(10) 0.030(3) 0.072(5) -0.008(4) -0.025(5) 0.010(3)

loop_
_atom_type_symbol
_atom_type_description
_atom_type_scat_dispersion_real
_atom_type_scat_dispersion_imag
_atom_type_scat_source
C C 0.0033 0.0016 'International Tables Vol C Tables 4.2.6.8 and 6.1.1.4'
H H 0.0000 0.0000 'International Tables Vol C Tables 4.2.6.8 and 6.1.1.4'
N N 0.0061 0.0033 'International Tables Vol C Tables 4.2.6.8 and 6.1.1.4'
O O 0.0106 0.0060 'International Tables Vol C Tables 4.2.6.8 and 6.1.1.4'

loop_
_geom_angle_atom_site_label_1
_geom_angle_atom_site_label_2
_geom_angle_atom_site_label_3
_geom_angle_site_symmetry_1
_geom_angle_site_symmetry_3
_geom_angle
_geom_angle_publ_flag
N3 C2 N1 . . 125.48(16) ?
N3 C2 H2 . . 117.3 ?
N1 C2 H2 . . 117.3 ?
N3 C4 N9 . . 127.17(15) ?
N3 C4 C5 . . 126.89(15) ?
N9 C4 C5 . . 105.94(15) ?
C4 C5 N7 . . 109.90(14) ?
C4 C5 C6 . . 118.63(15) ?
N7 C5 C6 . . 131.43(15) ?
N10 C6 N1 . . 121.19(16) ?
N10 C6 C5 . . 125.75(16) ?
N1 C6 C5 . . 113.06(14) ?
N7 C8 N9 . . 112.96(15) ?
N7 C8 H8 . . 123.5 ?
N9 C8 H8 . . 123.5 ?
C2 N1 C6 . . 123.72(15) y
C2 N1 H1N . . 120.4(14) ?
C6 N1 H1N . . 115.7(14) ?
C2 N3 C4 . . 112.18(14) ?
C8 N7 C5 . . 104.32(14) y
C8 N9 C4 . . 106.86(14) ?
C8 N9 H9N . . 126.1(18) ?
C4 N9 H9N . . 126.9(18) ?
C6 N10 H10 . . 120.6(16) ?
C6 N10 H11 . . 121.6(15) ?
H10 N10 H11 . . 118(2) ?
O4 C11 O3 . . 124.86(16) y
O4 C11 C12 . . 121.54(16) ?
O3 C11 C12 . . 113.61(15) ?
O1 C12 O2 . . 127.72(16) y
O1 C12 C11 . . 119.65(15) ?
O2 C12 C11 . . 112.63(15) ?
C12 O2 H5O . . 115.7(16) ?
C11 O3 H3O . . 105(2) ?
O6 C13 O5 . . 126.64(15) y
O6 C13 C13 . 3_967 119.03(18) ?
O5 C13 C13 . 3_967 114.32(17) ?
C13 O5 H5O . . 113.5(16) ?

loop_
_geom_bond_atom_site_label_1
_geom_bond_atom_site_label_2
_geom_bond_site_symmetry_2
_geom_bond_distance
_geom_bond_publ_flag
C2 N3 . 1.301(2) ?
C2 N1 . 1.359(2) ?
C2 H2 . 0.9300 ?
C4 N3 . 1.358(2) ?
C4 N9 . 1.361(2) ?
C4 C5 . 1.377(2) ?
C5 N7 . 1.383(2) ?
C5 C6 . 1.412(2) ?
C6 N10 . 1.303(2) ?
C6 N1 . 1.365(2) ?
C8 N7 . 1.315(2) ?
C8 N9 . 1.350(2) ?
C8 H8 . 0.9300 ?
N1 H1N . 0.91(2) ?
N9 H9N . 0.85(3) ?
N10 H10 . 0.87(3) ?
N10 H11 . 0.91(3) ?
C11 O4 . 1.204(2) y
C11 O3 . 1.299(2) y
C11 C12 . 1.544(2) ?
C12 O1 . 1.214(2) y
C12 O2 . 1.271(2) y
O2 H5O . 1.25(4) ?
O3 H3O . 1.00(4) ?
C13 O6 . 1.225(2) y
C13 O5 . 1.273(2) y
C13 C13 3_967 1.546(3) ?
O5 H5O . 1.22(4) ?

loop_
_geom_hbond_atom_site_label_D
_geom_hbond_atom_site_label_H
_geom_hbond_atom_site_label_A
_geom_hbond_site_symmetry_A
_geom_hbond_distance_DH
_geom_hbond_distance_HA
_geom_hbond_distance_DA
_geom_hbond_angle_DHA
N1 H1N O6 3_766 0.91(2) 1.91(2) 2.755(2) 153(2)
N1 H1N O5 1_354 0.91(2) 2.34(2) 3.002(2) 130(2)
N9 H9N O3 4_475 0.85(3) 2.07(3) 2.873(2) 157(2)
N9 H9N O1 4_475 0.85(3) 2.31(3) 2.877(2) 124(2)
N10 H10 O4 . 0.87(3) 1.96(3) 2.830(2) 175(2)
N10 H11 O6 3_766 0.91(3) 2.14(3) 2.893(2) 139(2)
N10 H11 O7' . 0.91(3) 2.23(3) 2.807(6) 121(2)
N10 H11 O7 . 0.91(3) 2.34(3) 2.906(6) 120(2)
O3 H3O N7 . 1.00(4) 1.69(4) 2.668(2) 166(3)
O5 H5O O2 . 1.22(4) 1.25(4) 2.469(2) 176(3)

loop_
_geom_torsion_atom_site_label_1
_geom_torsion_atom_site_label_2
_geom_torsion_atom_site_label_3
_geom_torsion_atom_site_label_4
_geom_torsion_site_symmetry_1
_geom_torsion_site_symmetry_2
_geom_torsion_site_symmetry_3
_geom_torsion_site_symmetry_4
_geom_torsion
_geom_torsion_publ_flag
N3 C4 C5 N7 . . . . 179.80(16) ?
N9 C4 C5 N7 . . . . -0.32(19) ?
N3 C4 C5 C6 . . . . -2.2(3) ?
N9 C4 C5 C6 . . . . 177.64(15) ?
C4 C5 C6 N10 . . . . -178.13(17) ?
N7 C5 C6 N10 . . . . -0.7(3) ?
C4 C5 C6 N1 . . . . 1.8(2) ?
N7 C5 C6 N1 . . . . 179.20(17) ?
N3 C2 N1 C6 . . . . -1.1(3) ?
N10 C6 N1 C2 . . . . 179.58(17) ?
C5 C6 N1 C2 . . . . -0.3(2) ?
N1 C2 N3 C4 . . . . 0.8(3) ?
N9 C4 N3 C2 . . . . -178.96(17) ?
C5 C4 N3 C2 . . . . 0.9(3) ?
N9 C8 N7 C5 . . . . -0.5(2) ?
C4 C5 N7 C8 . . . . 0.50(19) ?
C6 C5 N7 C8 . . . . -177.11(18) ?
N7 C8 N9 C4 . . . . 0.3(2) ?
N3 C4 N9 C8 . . . . 179.89(17) ?
C5 C4 N9 C8 . . . . 0.0(2) ?
O4 C11 C12 O1 . . . . 178.23(18) ?
O3 C11 C12 O1 . . . . -2.0(2) ?
O4 C11 C12 O2 . . . . -1.4(3) ?
O3 C11 C12 O2 . . . . 178.41(16) ?
